data_7234145
loop_
_publ_author_name
'Qiu-Lei Xu'
'Xiao Liang'
'Song Zhang'
'Yi-Ming Jing'
'Xuan Liu'
'Guang-Zhao Lu'
'You-Xuan Zheng'
'Jing-Lin Zuo'

_publ_section_title
;
 Efficient OLEDs with low efficiency roll-off using iridium complexes
 possessing good electron mobility
;
_journal_name_full 'Journal of Materials Chemistry C'
_journal_page_first 3694
_journal_page_last 3701
_journal_paper_doi 10.1039/C5TC00073D
_journal_volume 3
_journal_year 2015
_chemical_formula_sum 'C48 H30 F12 Ir N5 O2 P2'
_chemical_formula_weight 1190.93
_space_group_IT_number 14
_space_group_name_Hall '-P 2ybc'
_space_group_name_H-M_alt 'P 1 21/c 1'
_symmetry_cell_setting monoclinic
_symmetry_space_group_name_H-M 'P 1 21/c 1'
_atom_sites_solution_hydrogens geom
_atom_sites_solution_primary direct
_atom_sites_solution_secondary difmap
_cell_angle_alpha 90.00
_cell_angle_beta 98.8690(10)
_cell_angle_gamma 90.00
_cell_formula_units_Z 4
_cell_length_a 13.6205(10)
_cell_length_b 23.0074(17)
_cell_length_c 16.9123(13)
_cell_measurement_temperature 291(2)
_cell_volume 5236.5(7)
_computing_cell_refinement SMART
_computing_data_collection 'SMART, (Bruker, 2000)'
_computing_data_reduction 'SAINT (Bruker, 2000)'
_computing_molecular_graphics SHELXTL
_computing_publication_material SHELXTL
_computing_structure_refinement 'SHELXL-97 (Sheldrick, 1997)'
_computing_structure_solution 'SHELXS-97 (Sheldrick, 1990)'
_diffrn_ambient_temperature 291(2)
_diffrn_measured_fraction_theta_full 0.999
_diffrn_measured_fraction_theta_max 0.999
_diffrn_measurement_device_type 'Bruker Smart Aepex CCD'
_diffrn_measurement_method 'phi and omega scans'
_diffrn_radiation_monochromator graphite
_diffrn_radiation_source 'fine-focus sealed tube'
_diffrn_radiation_type MoK\a
_diffrn_radiation_wavelength 0.71073
_diffrn_reflns_av_R_equivalents 0.0646
_diffrn_reflns_av_sigmaI/netI 0.0713
_diffrn_reflns_limit_h_max 16
_diffrn_reflns_limit_h_min -16
_diffrn_reflns_limit_k_max 27
_diffrn_reflns_limit_k_min -23
_diffrn_reflns_limit_l_max 20
_diffrn_reflns_limit_l_min -19
_diffrn_reflns_number 28777
_diffrn_reflns_theta_full 25.00
_diffrn_reflns_theta_max 25.00
_diffrn_reflns_theta_min 1.51
_exptl_absorpt_coefficient_mu 2.694
_exptl_absorpt_correction_T_max 0.771
_exptl_absorpt_correction_T_min 0.764
_exptl_absorpt_correction_type multi-scan
_exptl_crystal_colour yellow
_exptl_crystal_density_diffrn 1.511
_exptl_crystal_density_method 'not measured'
_exptl_crystal_description block
_exptl_crystal_F_000 2336
_exptl_crystal_size_max 0.10
_exptl_crystal_size_mid 0.10
_exptl_crystal_size_min 0.10
_refine_diff_density_max 2.352
_refine_diff_density_min -1.365
_refine_diff_density_rms 0.243
_refine_ls_extinction_method none
_refine_ls_goodness_of_fit_ref 1.116
_refine_ls_hydrogen_treatment mixed
_refine_ls_matrix_type full
_refine_ls_number_parameters 631
_refine_ls_number_reflns 9208
_refine_ls_number_restraints 41
_refine_ls_restrained_S_all 1.131
_refine_ls_R_factor_all 0.0864
_refine_ls_R_factor_gt 0.0545
_refine_ls_shift/su_max 0.000
_refine_ls_shift/su_mean 0.000
_refine_ls_structure_factor_coef Fsqd
_refine_ls_weighting_details 'calc w=1/[\s^2^(Fo^2^)+(0.0987P)^2^+6.5493P] where P=(Fo^2^+2Fc^2^)/3'
_refine_ls_weighting_scheme calc
_refine_ls_wR_factor_gt 0.1615
_refine_ls_wR_factor_ref 0.1840
_reflns_number_gt 6371
_reflns_number_total 9208
_reflns_threshold_expression >2sigma(I)
_cod_data_source_file J-Mater-Chem-C-2015-3-3694.cif
_cod_data_source_block 1
_cod_depositor_comments
;
The following automatic conversions were performed:

data item '_symmetry_cell_setting' value 'Monoclinic' was changed to
'monoclinic' in accordance with the built-in table derived from the
CIF Core dictionary named 'cif_core.dic' version 2.4.5 last updated
on 2014-11-21.

Automatic conversion script
Id: cif_fix_values 6909 2019-04-08 15:41:33Z antanas 
;
_cod_original_sg_symbol_H-M 'P 21/c'
_cod_database_code 7234145

loop_
_symmetry_equiv_pos_as_xyz
'x, y, z'
'-x, y+1/2, -z+1/2'
'-x, -y, -z'
'x, -y-1/2, z-1/2'

loop_
_atom_site_label
_atom_site_type_symbol
_atom_site_fract_x
_atom_site_fract_y
_atom_site_fract_z
_atom_site_U_iso_or_equiv
_atom_site_adp_type
_atom_site_occupancy
_atom_site_symmetry_multiplicity
_atom_site_calc_flag
_atom_site_refinement_flags
_atom_site_disorder_assembly
_atom_site_disorder_group
C1 C 0.7918(8) 0.5116(5) 0.9295(6) 0.050(3) Uani 1 1 d . . .
C2 C 0.8755(9) 0.5454(6) 0.9587(8) 0.074(4) Uani 1 1 d . . .
H2 H 0.9112 0.5644 0.9237 0.088 Uiso 1 1 calc R . .
C3 C 0.9039(12) 0.5498(8) 1.0417(10) 0.093(5) Uani 1 1 d . . .
H3 H 0.9587 0.5722 1.0628 0.112 Uiso 1 1 calc R . .
C4 C 0.8509(16) 0.5213(9) 1.0907(9) 0.108(6) Uani 1 1 d . . .
H4 H 0.8710 0.5239 1.1457 0.130 Uiso 1 1 calc R . .
C5 C 0.7745(13) 0.4910(8) 1.0648(8) 0.097(5) Uani 1 1 d . . .
H5 H 0.7380 0.4738 1.1007 0.117 Uiso 1 1 calc R . .
C6 C 0.7449(10) 0.4833(6) 0.9820(7) 0.069(4) Uani 1 1 d . . .
H6 H 0.6925 0.4585 0.9636 0.083 Uiso 1 1 calc R . .
C7 C 0.8500(7) 0.4572(4) 0.7932(6) 0.044(2) Uani 1 1 d . . .
C8 C 0.8572(9) 0.4008(5) 0.8252(9) 0.067(4) Uani 1 1 d . . .
H8 H 0.8185 0.3897 0.8634 0.080 Uiso 1 1 calc R . .
C9 C 0.9221(11) 0.3623(6) 0.7993(12) 0.089(5) Uani 1 1 d . . .
H9 H 0.9290 0.3255 0.8221 0.107 Uiso 1 1 calc R . .
C10 C 0.9761(11) 0.3763(6) 0.7422(10) 0.083(5) Uani 1 1 d . . .
H10 H 1.0164 0.3485 0.7233 0.099 Uiso 1 1 calc R . .
C11 C 0.9715(10) 0.4321(7) 0.7114(9) 0.083(4) Uani 1 1 d . . .
H11 H 1.0107 0.4422 0.6731 0.100 Uiso 1 1 calc R . .
C12 C 0.9095(9) 0.4728(6) 0.7370(8) 0.064(3) Uani 1 1 d . . .
H12 H 0.9075 0.5104 0.7169 0.077 Uiso 1 1 calc R . .
C13 C 0.6206(7) 0.4534(4) 0.6420(6) 0.041(2) Uani 1 1 d . . .
C14 C 0.6705(8) 0.4017(5) 0.6529(7) 0.055(3) Uani 1 1 d . . .
H14 H 0.6808 0.3842 0.7031 0.066 Uiso 1 1 calc R . .
C15 C 0.7053(11) 0.3757(6) 0.5896(11) 0.080(4) Uani 1 1 d . . .
H15 H 0.7403 0.3410 0.5978 0.096 Uiso 1 1 calc R . .
C16 C 0.6893(13) 0.4004(7) 0.5131(11) 0.094(5) Uani 1 1 d . . .
H16 H 0.7114 0.3818 0.4703 0.112 Uiso 1 1 calc R . .
C17 C 0.6421(13) 0.4508(7) 0.5027(8) 0.094(5) Uani 1 1 d . . .
H17 H 0.6331 0.4683 0.4525 0.113 Uiso 1 1 calc R . .
C18 C 0.6051(11) 0.4785(6) 0.5668(7) 0.069(4) Uani 1 1 d . . .
H18 H 0.5706 0.5134 0.5585 0.083 Uiso 1 1 calc R . .
C19 C 0.4606(7) 0.4548(4) 0.7353(6) 0.038(2) Uani 1 1 d . . .
C20 C 0.4570(8) 0.3966(5) 0.7549(6) 0.048(3) Uani 1 1 d . . .
H20 H 0.5157 0.3754 0.7639 0.057 Uiso 1 1 calc R . .
C21 C 0.3670(10) 0.3687(5) 0.7616(8) 0.066(3) Uani 1 1 d U . .
H21 H 0.3661 0.3296 0.7753 0.079 Uiso 1 1 calc R . .
C22 C 0.2801(10) 0.4001(6) 0.7475(7) 0.067(3) Uani 1 1 d U . .
H22 H 0.2196 0.3823 0.7506 0.080 Uiso 1 1 calc R . .
C23 C 0.2839(9) 0.4584(6) 0.7287(8) 0.066(3) Uani 1 1 d . . .
H23 H 0.2252 0.4797 0.7212 0.079 Uiso 1 1 calc R . .
C24 C 0.3709(8) 0.4858(5) 0.7206(7) 0.051(3) Uani 1 1 d . . .
H24 H 0.3706 0.5247 0.7054 0.062 Uiso 1 1 calc R . .
C25 C 0.7532(8) 0.5954(4) 0.6068(6) 0.043(2) Uani 1 1 d . . .
H25 H 0.8023 0.5792 0.6448 0.052 Uiso 1 1 calc R . .
C26 C 0.7595(10) 0.5897(6) 0.5295(7) 0.063(3) Uani 1 1 d . . .
H26 H 0.8142 0.5707 0.5148 0.076 Uiso 1 1 calc R . .
C27 C 0.6895(11) 0.6103(6) 0.4723(7) 0.069(4) Uani 1 1 d . . .
H27 H 0.6943 0.6053 0.4185 0.083 Uiso 1 1 calc R . .
C28 C 0.6087(10) 0.6398(5) 0.4958(7) 0.059(3) Uani 1 1 d . . .
H28 H 0.5583 0.6546 0.4578 0.070 Uiso 1 1 calc R . .
C29 C 0.6053(8) 0.6464(4) 0.5755(5) 0.042(2) Uani 1 1 d . . .
C30 C 0.5304(8) 0.6808(4) 0.6099(6) 0.039(2) Uani 1 1 d . . .
C31 C 0.5416(7) 0.6818(4) 0.6947(6) 0.035(2) Uani 1 1 d . . .
C32 C 0.4757(8) 0.7213(4) 0.7251(6) 0.047(3) Uani 1 1 d . . .
C33 C 0.4011(9) 0.7483(5) 0.6009(7) 0.054(3) Uani 1 1 d . . .
C34 C 0.4602(8) 0.7136(5) 0.5647(7) 0.050(3) Uani 1 1 d . . .
H34 H 0.4530 0.7122 0.5092 0.060 Uiso 1 1 calc R . .
C35 C 0.4748(10) 0.7318(5) 0.8132(7) 0.057(3) Uani 1 1 d . . .
C36 C 0.3262(17) 0.7863(10) 0.5562(11) 0.115(3) Uani 1 1 d U . .
C37 C 0.5397(8) 0.5863(4) 0.8800(6) 0.043(2) Uani 1 1 d . . .
H37 H 0.4946 0.5690 0.8400 0.052 Uiso 1 1 calc R . .
C38 C 0.5285(9) 0.5793(5) 0.9593(7) 0.057(3) Uani 1 1 d . . .
H38 H 0.4764 0.5570 0.9726 0.068 Uiso 1 1 calc R . .
C39 C 0.5946(10) 0.6055(6) 1.0188(7) 0.064(3) Uani 1 1 d . . .
H39 H 0.5880 0.6009 1.0723 0.077 Uiso 1 1 calc R . .
C40 C 0.6709(10) 0.6386(5) 0.9972(7) 0.060(3) Uani 1 1 d . . .
H40 H 0.7161 0.6564 1.0366 0.072 Uiso 1 1 calc R . .
C41 C 0.7519(9) 0.6821(5) 0.8837(6) 0.058(2) Uani 1 1 d U . .
C42 C 0.8222(10) 0.7136(6) 0.9354(8) 0.073(2) Uani 1 1 d U . .
H42 H 0.8289 0.7099 0.9907 0.088 Uiso 1 1 calc R . .
C43 C 0.8820(12) 0.7515(8) 0.8981(10) 0.100(2) Uani 1 1 d U . .
C44 C 0.8062(7) 0.7275(4) 0.7757(6) 0.040(2) Uani 1 1 d . . .
C45 C 0.7423(7) 0.6860(4) 0.8011(6) 0.039(2) Uani 1 1 d U . .
C46 C 0.8058(9) 0.7413(5) 0.6888(7) 0.054(3) Uani 1 1 d . . .
C47 C 0.9647(14) 0.7847(9) 0.9483(10) 0.102(2) Uani 1 1 d U . .
C48 C 0.6804(8) 0.6454(4) 0.9178(6) 0.041(2) Uani 1 1 d . . .
F1 F 0.5660(6) 0.7434(3) 0.8532(4) 0.083(2) Uani 1 1 d . . .
F2 F 0.4215(7) 0.7784(3) 0.8257(4) 0.091(3) Uani 1 1 d . . .
F3 F 0.4383(6) 0.6871(4) 0.8488(5) 0.092(3) Uani 1 1 d . . .
F4 F 0.3442(10) 0.8422(6) 0.5625(9) 0.170(6) Uani 1 1 d U . .
F5 F 0.2358(9) 0.7824(7) 0.5761(7) 0.168(5) Uani 1 1 d U . .
F6 F 0.3122(8) 0.7767(4) 0.4793(5) 0.118(3) Uani 1 1 d U . .
F7 F 0.8520(5) 0.7002(3) 0.6505(4) 0.074(2) Uani 1 1 d . . .
F8 F 0.7151(5) 0.7471(3) 0.6457(4) 0.0598(17) Uani 1 1 d . . .
F9 F 0.8530(6) 0.7916(3) 0.6771(4) 0.078(2) Uani 1 1 d . . .
F10 F 1.0485(7) 0.7850(5) 0.9237(6) 0.118(3) Uani 1 1 d U . .
F11 F 0.9404(9) 0.8423(6) 0.9474(7) 0.148(4) Uani 1 1 d U . .
F12 F 0.9779(7) 0.7713(4) 1.0251(5) 0.108(2) Uani 1 1 d U . .
Ir1 Ir 0.64838(3) 0.625673(15) 0.74665(2) 0.03035(15) Uani 1 1 d . . .
N1 N 0.6499(6) 0.4770(3) 0.8052(5) 0.0393(19) Uani 1 1 d . . .
N2 N 0.6783(6) 0.6236(3) 0.6309(5) 0.0351(18) Uani 1 1 d . . .
N3 N 0.6173(6) 0.6185(3) 0.8599(5) 0.0373(18) Uani 1 1 d . . .
N4 N 0.4092(7) 0.7526(4) 0.6800(6) 0.050(2) Uani 1 1 d . . .
N5 N 0.8737(7) 0.7591(4) 0.8229(6) 0.054(2) Uani 1 1 d . . .
O1 O 0.7689(5) 0.5639(3) 0.7822(4) 0.0395(16) Uani 1 1 d . . .
O2 O 0.5529(5) 0.5524(3) 0.7028(4) 0.0380(15) Uani 1 1 d . . .
P1 P 0.75800(19) 0.50578(11) 0.82196(15) 0.0366(6) Uani 1 1 d . . .
P2 P 0.57645(19) 0.48907(10) 0.72509(15) 0.0346(6) Uani 1 1 d . . .

loop_
_atom_site_aniso_label
_atom_site_aniso_U_11
_atom_site_aniso_U_22
_atom_site_aniso_U_33
_atom_site_aniso_U_23
_atom_site_aniso_U_13
_atom_site_aniso_U_12
C1 0.051(6) 0.053(7) 0.040(6) -0.003(5) -0.006(5) 0.011(5)
C2 0.058(8) 0.099(10) 0.058(8) -0.034(7) -0.013(7) -0.005(7)
C3 0.068(10) 0.115(13) 0.085(12) -0.040(10) -0.029(9) 0.009(9)
C4 0.115(15) 0.157(18) 0.042(9) 0.002(10) -0.022(10) 0.012(14)
C5 0.107(13) 0.145(16) 0.038(8) 0.018(9) 0.002(8) 0.011(12)
C6 0.087(9) 0.089(10) 0.030(6) 0.011(6) 0.001(6) 0.003(8)
C7 0.041(6) 0.044(6) 0.044(6) -0.008(5) -0.004(5) 0.000(5)
C8 0.054(7) 0.050(7) 0.096(10) -0.002(7) 0.006(7) 0.008(6)
C9 0.062(9) 0.057(9) 0.141(16) -0.010(9) -0.009(10) 0.027(7)
C10 0.072(9) 0.077(11) 0.093(12) -0.029(9) -0.005(9) 0.045(9)
C11 0.067(9) 0.090(11) 0.095(11) 0.005(8) 0.024(8) 0.035(8)
C12 0.068(8) 0.060(8) 0.069(8) 0.008(6) 0.023(7) 0.018(6)
C13 0.038(5) 0.041(6) 0.042(6) -0.010(5) 0.003(5) -0.013(5)
C14 0.053(7) 0.046(6) 0.066(8) -0.016(6) 0.012(6) -0.001(6)
C15 0.076(9) 0.060(8) 0.106(13) -0.036(8) 0.019(9) -0.001(7)
C16 0.111(13) 0.078(11) 0.106(14) -0.053(10) 0.060(11) -0.026(10)
C17 0.151(16) 0.083(11) 0.058(9) -0.016(8) 0.051(10) -0.022(11)
C18 0.102(11) 0.061(8) 0.046(7) -0.007(6) 0.014(7) 0.007(7)
C19 0.041(6) 0.037(5) 0.033(5) -0.004(4) 0.001(5) -0.004(4)
C20 0.054(7) 0.045(6) 0.043(6) -0.003(5) 0.004(5) 0.001(5)
C21 0.077(7) 0.045(7) 0.080(10) 0.004(6) 0.026(8) -0.026(5)
C22 0.065(7) 0.079(9) 0.059(8) -0.013(7) 0.022(7) -0.024(6)
C23 0.039(6) 0.090(10) 0.068(9) -0.009(7) 0.009(6) 0.007(7)
C24 0.040(6) 0.051(7) 0.063(7) -0.014(6) 0.007(5) -0.002(5)
C25 0.044(6) 0.049(6) 0.039(6) -0.002(5) 0.014(5) 0.006(5)
C26 0.066(8) 0.068(8) 0.059(8) 0.004(6) 0.021(7) 0.014(7)
C27 0.104(11) 0.077(9) 0.030(6) 0.000(6) 0.024(7) 0.002(8)
C28 0.069(8) 0.065(8) 0.040(6) 0.014(5) 0.003(6) 0.007(6)
C29 0.064(7) 0.039(5) 0.022(5) -0.001(4) 0.009(5) 0.009(5)
C30 0.051(6) 0.037(5) 0.030(5) -0.006(4) 0.006(5) 0.003(5)
C31 0.044(6) 0.029(5) 0.036(5) -0.007(4) 0.013(4) -0.002(4)
C32 0.050(6) 0.041(6) 0.049(7) 0.005(5) 0.006(5) 0.010(5)
C33 0.059(7) 0.041(6) 0.060(8) 0.004(5) -0.001(6) 0.013(5)
C34 0.059(7) 0.050(6) 0.040(6) 0.006(5) 0.003(5) 0.011(6)
C35 0.071(8) 0.057(7) 0.047(7) 0.003(6) 0.020(6) 0.027(6)
C36 0.131(6) 0.125(6) 0.081(6) 0.008(6) -0.008(6) 0.070(6)
C37 0.049(6) 0.037(5) 0.046(6) 0.004(5) 0.012(5) -0.001(5)
C38 0.070(8) 0.052(7) 0.052(7) 0.005(5) 0.027(6) -0.008(6)
C39 0.085(9) 0.074(8) 0.037(6) -0.005(6) 0.018(6) -0.022(7)
C40 0.082(9) 0.069(8) 0.031(6) -0.007(5) 0.015(6) -0.016(7)
C41 0.068(5) 0.071(5) 0.039(3) -0.020(4) 0.018(4) -0.035(5)
C42 0.081(5) 0.091(5) 0.051(4) -0.025(4) 0.018(4) -0.045(4)
C43 0.103(4) 0.126(5) 0.072(4) -0.033(4) 0.015(4) -0.061(4)
C44 0.040(5) 0.039(5) 0.044(6) -0.006(4) 0.017(5) -0.006(5)
C45 0.044(6) 0.035(5) 0.039(4) -0.006(4) 0.008(5) -0.002(4)
C46 0.059(7) 0.043(6) 0.061(8) -0.005(5) 0.013(6) -0.016(6)
C47 0.105(4) 0.128(5) 0.073(4) -0.033(4) 0.015(4) -0.061(4)
C48 0.058(7) 0.034(5) 0.034(5) -0.012(4) 0.014(5) -0.006(5)
F1 0.107(6) 0.082(5) 0.055(4) -0.028(4) 0.000(4) 0.026(5)
F2 0.139(7) 0.080(5) 0.057(4) -0.004(4) 0.029(5) 0.067(5)
F3 0.116(6) 0.088(6) 0.088(6) 0.035(5) 0.064(5) 0.034(5)
F4 0.154(11) 0.123(6) 0.210(14) 0.053(9) -0.046(10) 0.060(8)
F5 0.117(7) 0.234(15) 0.143(10) 0.052(9) -0.012(7) 0.094(10)
F6 0.134(6) 0.129(6) 0.083(5) 0.008(5) -0.010(5) 0.070(6)
F7 0.084(5) 0.075(5) 0.069(5) -0.012(4) 0.036(4) 0.003(4)
F8 0.071(4) 0.052(4) 0.055(4) 0.014(3) 0.005(4) -0.014(3)
F9 0.097(5) 0.065(4) 0.073(5) 0.014(4) 0.014(4) -0.042(4)
F10 0.081(5) 0.162(9) 0.108(7) -0.028(6) -0.001(4) -0.063(6)
F11 0.138(7) 0.136(7) 0.165(8) -0.074(6) 0.009(6) -0.061(6)
F12 0.111(4) 0.137(5) 0.076(4) -0.032(4) 0.012(4) -0.064(4)
Ir1 0.0382(2) 0.0257(2) 0.0276(2) -0.00224(15) 0.00643(15) -0.00062(16)
N1 0.041(5) 0.035(4) 0.039(5) 0.001(3) -0.002(4) -0.003(4)
N2 0.044(5) 0.029(4) 0.032(4) -0.004(3) 0.006(4) 0.002(4)
N3 0.043(5) 0.030(4) 0.039(5) 0.002(3) 0.006(4) -0.002(4)
N4 0.055(5) 0.045(5) 0.052(6) 0.000(4) 0.019(5) 0.016(4)
N5 0.058(6) 0.057(6) 0.050(6) -0.015(5) 0.021(5) -0.030(5)
O1 0.038(4) 0.030(3) 0.049(4) 0.001(3) 0.003(3) 0.001(3)
O2 0.043(4) 0.033(4) 0.035(4) -0.003(3) -0.001(3) -0.005(3)
P1 0.0399(14) 0.0330(13) 0.0352(14) -0.0004(10) 0.0009(11) 0.0007(11)
P2 0.0382(13) 0.0308(13) 0.0337(13) -0.0014(10) 0.0021(11) -0.0032(11)

loop_
_atom_type_symbol
_atom_type_description
_atom_type_scat_dispersion_real
_atom_type_scat_dispersion_imag
_atom_type_scat_source
C C 0.0033 0.0016 'International Tables Vol C Tables 4.2.6.8 and 6.1.1.4'
H H 0.0000 0.0000 'International Tables Vol C Tables 4.2.6.8 and 6.1.1.4'
N N 0.0061 0.0033 'International Tables Vol C Tables 4.2.6.8 and 6.1.1.4'
O O 0.0106 0.0060 'International Tables Vol C Tables 4.2.6.8 and 6.1.1.4'
F F 0.0171 0.0103 'International Tables Vol C Tables 4.2.6.8 and 6.1.1.4'
P P 0.1023 0.0942 'International Tables Vol C Tables 4.2.6.8 and 6.1.1.4'
Ir Ir -1.4442 7.9887 'International Tables Vol C Tables 4.2.6.8 and 6.1.1.4'

loop_
_geom_angle_atom_site_label_1
_geom_angle_atom_site_label_2
_geom_angle_atom_site_label_3
_geom_angle
_geom_angle_site_symmetry_1
_geom_angle_site_symmetry_3
C6 C1 C2 118.7(11) . .
C6 C1 P1 123.8(9) . .
C2 C1 P1 117.4(10) . .
C3 C2 C1 118.4(15) . .
C3 C2 H2 120.8 . .
C1 C2 H2 120.8 . .
C4 C3 C2 119.3(15) . .
C4 C3 H3 120.4 . .
C2 C3 H3 120.4 . .
C5 C4 C3 122.7(15) . .
C5 C4 H4 118.7 . .
C3 C4 H4 118.7 . .
C4 C5 C6 120.3(16) . .
C4 C5 H5 119.8 . .
C6 C5 H5 119.8 . .
C1 C6 C5 120.4(14) . .
C1 C6 H6 119.8 . .
C5 C6 H6 119.8 . .
C12 C7 C8 119.2(11) . .
C12 C7 P1 122.0(8) . .
C8 C7 P1 118.7(9) . .
C9 C8 C7 119.0(14) . .
C9 C8 H8 120.5 . .
C7 C8 H8 120.5 . .
C10 C9 C8 121.9(15) . .
C10 C9 H9 119.0 . .
C8 C9 H9 119.0 . .
C9 C10 C11 119.7(12) . .
C9 C10 H10 120.1 . .
C11 C10 H10 120.1 . .
C12 C11 C10 120.4(14) . .
C12 C11 H11 119.8 . .
C10 C11 H11 119.8 . .
C11 C12 C7 119.5(12) . .
C11 C12 H12 120.2 . .
C7 C12 H12 120.2 . .
C14 C13 C18 119.4(11) . .
C14 C13 P2 120.5(8) . .
C18 C13 P2 120.1(9) . .
C13 C14 C15 119.8(13) . .
C13 C14 H14 120.1 . .
C15 C14 H14 120.1 . .
C14 C15 C16 121.4(14) . .
C14 C15 H15 119.3 . .
C16 C15 H15 119.3 . .
C17 C16 C15 118.7(13) . .
C17 C16 H16 120.6 . .
C15 C16 H16 120.6 . .
C16 C17 C18 121.1(15) . .
C16 C17 H17 119.5 . .
C18 C17 H17 119.5 . .
C13 C18 C17 119.5(13) . .
C13 C18 H18 120.3 . .
C17 C18 H18 120.3 . .
C20 C19 C24 118.2(10) . .
C20 C19 P2 120.9(8) . .
C24 C19 P2 120.9(8) . .
C19 C20 C21 121.8(11) . .
C19 C20 H20 119.1 . .
C21 C20 H20 119.1 . .
C22 C21 C20 118.9(12) . .
C22 C21 H21 120.5 . .
C20 C21 H21 120.5 . .
C21 C22 C23 119.3(12) . .
C21 C22 H22 120.4 . .
C23 C22 H22 120.4 . .
C24 C23 C22 122.3(12) . .
C24 C23 H23 118.8 . .
C22 C23 H23 118.8 . .
C23 C24 C19 119.4(11) . .
C23 C24 H24 120.3 . .
C19 C24 H24 120.3 . .
N2 C25 C26 121.3(10) . .
N2 C25 H25 119.4 . .
C26 C25 H25 119.4 . .
C25 C26 C27 122.0(12) . .
C25 C26 H26 119.0 . .
C27 C26 H26 119.0 . .
C26 C27 C28 118.1(11) . .
C26 C27 H27 121.0 . .
C28 C27 H27 121.0 . .
C29 C28 C27 118.8(11) . .
C29 C28 H28 120.6 . .
C27 C28 H28 120.6 . .
N2 C29 C28 120.3(10) . .
N2 C29 C30 114.2(8) . .
C28 C29 C30 125.4(10) . .
C34 C30 C31 121.1(9) . .
C34 C30 C29 123.0(9) . .
C31 C30 C29 115.7(9) . .
C30 C31 C32 113.5(9) . .
C30 C31 Ir1 112.6(7) . .
C32 C31 Ir1 133.9(7) . .
N4 C32 C31 123.9(10) . .
N4 C32 C35 112.2(9) . .
C31 C32 C35 123.9(9) . .
N4 C33 C34 122.6(10) . .
N4 C33 C36 114.8(12) . .
C34 C33 C36 122.5(13) . .
C33 C34 C30 119.5(10) . .
C33 C34 H34 120.2 . .
C30 C34 H34 120.2 . .
F3 C35 F2 107.5(10) . .
F3 C35 F1 107.9(10) . .
F2 C35 F1 104.1(10) . .
F3 C35 C32 112.7(11) . .
F2 C35 C32 111.9(9) . .
F1 C35 C32 112.3(10) . .
F6 C36 F4 104.2(17) . .
F6 C36 F5 104.0(18) . .
F4 C36 F5 102.4(16) . .
F6 C36 C33 113.4(15) . .
F4 C36 C33 115.9(18) . .
F5 C36 C33 115.4(18) . .
N3 C37 C38 120.4(10) . .
N3 C37 H37 119.8 . .
C38 C37 H37 119.8 . .
C39 C38 C37 119.9(11) . .
C39 C38 H38 120.1 . .
C37 C38 H38 120.1 . .
C38 C39 C40 118.8(11) . .
C38 C39 H39 120.6 . .
C40 C39 H39 120.6 . .
C48 C40 C39 120.5(11) . .
C48 C40 H40 119.7 . .
C39 C40 H40 119.7 . .
C45 C41 C42 123.2(11) . .
C45 C41 C48 117.8(9) . .
C42 C41 C48 118.9(10) . .
C41 C42 C43 115.4(12) . .
C41 C42 H42 122.3 . .
C43 C42 H42 122.3 . .
N5 C43 C42 124.5(12) . .
N5 C43 C47 115.8(14) . .
C42 C43 C47 119.7(14) . .
N5 C44 C45 126.2(9) . .
N5 C44 C46 111.6(9) . .
C45 C44 C46 122.3(9) . .
C41 C45 C44 112.7(9) . .
C41 C45 Ir1 111.8(7) . .
C44 C45 Ir1 135.2(8) . .
F8 C46 F9 104.7(9) . .
F8 C46 F7 105.5(9) . .
F9 C46 F7 105.2(9) . .
F8 C46 C44 114.6(9) . .
F9 C46 C44 113.1(9) . .
F7 C46 C44 112.9(10) . .
F10 C47 F12 109.3(16) . .
F10 C47 F11 102.6(14) . .
F12 C47 F11 103.4(14) . .
F10 C47 C43 116.6(15) . .
F12 C47 C43 114.3(14) . .
F11 C47 C43 109.0(16) . .
N3 C48 C40 120.6(10) . .
N3 C48 C41 111.4(9) . .
C40 C48 C41 128.0(10) . .
C45 Ir1 N3 80.5(4) . .
C45 Ir1 C31 97.0(4) . .
N3 Ir1 C31 102.7(3) . .
C45 Ir1 N2 104.2(4) . .
N3 Ir1 N2 174.0(3) . .
C31 Ir1 N2 80.6(3) . .
C45 Ir1 O1 85.7(3) . .
N3 Ir1 O1 86.8(3) . .
C31 Ir1 O1 170.4(3) . .
N2 Ir1 O1 89.8(3) . .
C45 Ir1 O2 171.7(3) . .
N3 Ir1 O2 93.3(3) . .
C31 Ir1 O2 89.7(3) . .
N2 Ir1 O2 81.7(3) . .
O1 Ir1 O2 88.5(2) . .
P2 N1 P1 121.5(5) . .
C25 N2 C29 119.5(8) . .
C25 N2 Ir1 125.2(7) . .
C29 N2 Ir1 114.5(6) . .
C48 N3 C37 119.7(9) . .
C48 N3 Ir1 116.4(6) . .
C37 N3 Ir1 123.8(7) . .
C32 N4 C33 119.3(9) . .
C43 N5 C44 117.9(10) . .
P1 O1 Ir1 125.2(4) . .
P2 O2 Ir1 124.1(4) . .
O1 P1 N1 115.9(4) . .
O1 P1 C7 107.9(5) . .
N1 P1 C7 110.8(4) . .
O1 P1 C1 110.7(5) . .
N1 P1 C1 107.1(5) . .
C7 P1 C1 103.8(5) . .
O2 P2 N1 117.5(4) . .
O2 P2 C19 106.8(4) . .
N1 P2 C19 106.8(4) . .
O2 P2 C13 108.9(4) . .
N1 P2 C13 110.1(5) . .
C19 P2 C13 106.1(4) . .

loop_
_geom_bond_atom_site_label_1
_geom_bond_atom_site_label_2
_geom_bond_distance
_geom_bond_site_symmetry_2
C1 C6 1.340(16) .
C1 C2 1.405(16) .
C1 P1 1.811(11) .
C2 C3 1.401(19) .
C2 H2 0.9300 .
C3 C4 1.35(2) .
C3 H3 0.9300 .
C4 C5 1.27(2) .
C4 H4 0.9300 .
C5 C6 1.406(17) .
C5 H5 0.9300 .
C6 H6 0.9300 .
C7 C12 1.387(16) .
C7 C8 1.405(16) .
C7 P1 1.801(11) .
C8 C9 1.368(18) .
C8 H8 0.9300 .
C9 C10 1.34(2) .
C9 H9 0.9300 .
C10 C11 1.385(19) .
C10 H10 0.9300 .
C11 C12 1.374(17) .
C11 H11 0.9300 .
C12 H12 0.9300 .
C13 C14 1.367(14) .
C13 C18 1.382(15) .
C13 P2 1.809(10) .
C14 C15 1.373(18) .
C14 H14 0.9300 .
C15 C16 1.40(2) .
C15 H15 0.9300 .
C16 C17 1.32(2) .
C16 H16 0.9300 .
C17 C18 1.416(18) .
C17 H17 0.9300 .
C18 H18 0.9300 .
C19 C20 1.381(14) .
C19 C24 1.404(14) .
C19 P2 1.796(10) .
C20 C21 1.404(15) .
C20 H20 0.9300 .
C21 C22 1.375(18) .
C21 H21 0.9300 .
C22 C23 1.379(18) .
C22 H22 0.9300 .
C23 C24 1.368(16) .
C23 H23 0.9300 .
C24 H24 0.9300 .
C25 N2 1.326(12) .
C25 C26 1.330(15) .
C25 H25 0.9300 .
C26 C27 1.336(17) .
C26 H26 0.9300 .
C27 C28 1.403(18) .
C27 H27 0.9300 .
C28 C29 1.364(14) .
C28 H28 0.9300 .
C29 N2 1.361(12) .
C29 C30 1.479(14) .
C30 C34 1.358(14) .
C30 C31 1.419(13) .
C31 C32 1.429(13) .
C31 Ir1 2.039(9) .
C32 N4 1.307(12) .
C32 C35 1.511(15) .
C33 N4 1.328(14) .
C33 C34 1.346(15) .
C33 C36 1.462(19) .
C34 H34 0.9300 .
C35 F3 1.326(14) .
C35 F2 1.330(12) .
C35 F1 1.347(14) .
C36 F6 1.304(19) .
C36 F4 1.31(2) .
C36 F5 1.33(2) .
C37 N3 1.376(12) .
C37 C38 1.383(14) .
C37 H37 0.9300 .
C38 C39 1.381(16) .
C38 H38 0.9300 .
C39 C40 1.382(17) .
C39 H39 0.9300 .
C40 C48 1.379(14) .
C40 H40 0.9300 .
C41 C45 1.385(14) .
C41 C42 1.396(15) .
C41 C48 1.471(14) .
C42 C43 1.41(2) .
C42 H42 0.9300 .
C43 N5 1.273(18) .
C43 C47 1.509(19) .
C44 N5 1.336(12) .
C44 C45 1.404(13) .
C44 C46 1.503(15) .
C45 Ir1 2.012(9) .
C46 F8 1.341(13) .
C46 F9 1.353(12) .
C46 F7 1.354(13) .
C47 F10 1.273(19) .
C47 F12 1.320(18) .
C47 F11 1.37(2) .
C48 N3 1.350(12) .
Ir1 N3 2.031(8) .
Ir1 N2 2.061(8) .
Ir1 O1 2.184(6) .
Ir1 O2 2.188(6) .
N1 P2 1.579(8) .
N1 P1 1.600(8) .
O1 P1 1.514(7) .
O2 P2 1.526(7) .

loop_
_geom_torsion_atom_site_label_1
_geom_torsion_atom_site_label_2
_geom_torsion_atom_site_label_3
_geom_torsion_atom_site_label_4
_geom_torsion
_geom_torsion_site_symmetry_1
_geom_torsion_site_symmetry_2
_geom_torsion_site_symmetry_3
_geom_torsion_site_symmetry_4
C6 C1 C2 C3 -2.5(19) . . . .
P1 C1 C2 C3 -179.0(10) . . . .
C1 C2 C3 C4 1(2) . . . .
C2 C3 C4 C5 -1(3) . . . .
C3 C4 C5 C6 4(3) . . . .
C2 C1 C6 C5 5(2) . . . .
P1 C1 C6 C5 -178.8(11) . . . .
C4 C5 C6 C1 -5(3) . . . .
C12 C7 C8 C9 -0.8(17) . . . .
P1 C7 C8 C9 175.5(10) . . . .
C7 C8 C9 C10 -3(2) . . . .
C8 C9 C10 C11 4(2) . . . .
C9 C10 C11 C12 -2(2) . . . .
C10 C11 C12 C7 -1(2) . . . .
C8 C7 C12 C11 2.6(18) . . . .
P1 C7 C12 C11 -173.6(10) . . . .
C18 C13 C14 C15 0.6(17) . . . .
P2 C13 C14 C15 -178.7(9) . . . .
C13 C14 C15 C16 -1(2) . . . .
C14 C15 C16 C17 2(2) . . . .
C15 C16 C17 C18 -2(2) . . . .
C14 C13 C18 C17 -0.8(19) . . . .
P2 C13 C18 C17 178.5(10) . . . .
C16 C17 C18 C13 2(2) . . . .
C24 C19 C20 C21 -1.1(16) . . . .
P2 C19 C20 C21 -178.7(9) . . . .
C19 C20 C21 C22 0.6(18) . . . .
C20 C21 C22 C23 -1.2(19) . . . .
C21 C22 C23 C24 2(2) . . . .
C22 C23 C24 C19 -3.0(19) . . . .
C20 C19 C24 C23 2.2(16) . . . .
P2 C19 C24 C23 179.8(9) . . . .
N2 C25 C26 C27 -2.2(19) . . . .
C25 C26 C27 C28 1(2) . . . .
C26 C27 C28 C29 0.4(19) . . . .
C27 C28 C29 N2 -1.4(17) . . . .
C27 C28 C29 C30 174.2(11) . . . .
N2 C29 C30 C34 170.5(10) . . . .
C28 C29 C30 C34 -5.3(17) . . . .
N2 C29 C30 C31 -4.0(13) . . . .
C28 C29 C30 C31 -179.8(11) . . . .
C34 C30 C31 C32 -2.2(14) . . . .
C29 C30 C31 C32 172.4(9) . . . .
C34 C30 C31 Ir1 177.5(8) . . . .
C29 C30 C31 Ir1 -8.0(11) . . . .
C30 C31 C32 N4 1.8(15) . . . .
Ir1 C31 C32 N4 -177.7(8) . . . .
C30 C31 C32 C35 -178.2(10) . . . .
Ir1 C31 C32 C35 2.3(17) . . . .
N4 C33 C34 C30 1.0(18) . . . .
C36 C33 C34 C30 177.9(15) . . . .
C31 C30 C34 C33 0.9(16) . . . .
C29 C30 C34 C33 -173.3(10) . . . .
N4 C32 C35 F3 108.6(11) . . . .
C31 C32 C35 F3 -71.4(15) . . . .
N4 C32 C35 F2 -12.7(15) . . . .
C31 C32 C35 F2 167.3(10) . . . .
N4 C32 C35 F1 -129.4(10) . . . .
C31 C32 C35 F1 50.6(15) . . . .
N4 C33 C36 F6 -172.9(16) . . . .
C34 C33 C36 F6 10(3) . . . .
N4 C33 C36 F4 67(2) . . . .
C34 C33 C36 F4 -110.5(19) . . . .
N4 C33 C36 F5 -53(2) . . . .
C34 C33 C36 F5 129.9(17) . . . .
N3 C37 C38 C39 0.9(17) . . . .
C37 C38 C39 C40 0.4(19) . . . .
C38 C39 C40 C48 0(2) . . . .
C45 C41 C42 C43 2(2) . . . .
C48 C41 C42 C43 -174.7(13) . . . .
C41 C42 C43 N5 2(3) . . . .
C41 C42 C43 C47 -176.0(15) . . . .
C42 C41 C45 C44 -3.7(17) . . . .
C48 C41 C45 C44 172.6(10) . . . .
C42 C41 C45 Ir1 171.3(11) . . . .
C48 C41 C45 Ir1 -12.4(14) . . . .
N5 C44 C45 C41 3.0(15) . . . .
C46 C44 C45 C41 -177.3(10) . . . .
N5 C44 C45 Ir1 -170.4(8) . . . .
C46 C44 C45 Ir1 9.4(16) . . . .
N5 C44 C46 F8 -136.0(9) . . . .
C45 C44 C46 F8 44.2(14) . . . .
N5 C44 C46 F9 -16.1(14) . . . .
C45 C44 C46 F9 164.1(10) . . . .
N5 C44 C46 F7 103.2(10) . . . .
C45 C44 C46 F7 -76.6(13) . . . .
N5 C43 C47 F10 -44(3) . . . .
C42 C43 C47 F10 133.9(19) . . . .
N5 C43 C47 F12 -173.4(17) . . . .
C42 C43 C47 F12 5(3) . . . .
N5 C43 C47 F11 71(2) . . . .
C42 C43 C47 F11 -110.5(19) . . . .
C39 C40 C48 N3 -2.0(18) . . . .
C39 C40 C48 C41 175.3(12) . . . .
C45 C41 C48 N3 2.9(15) . . . .
C42 C41 C48 N3 179.4(11) . . . .
C45 C41 C48 C40 -174.6(12) . . . .
C42 C41 C48 C40 2(2) . . . .
C41 C45 Ir1 N3 12.6(8) . . . .
C44 C45 Ir1 N3 -173.9(11) . . . .
C41 C45 Ir1 C31 114.4(8) . . . .
C44 C45 Ir1 C31 -72.2(10) . . . .
C41 C45 Ir1 N2 -163.6(8) . . . .
C44 C45 Ir1 N2 9.9(11) . . . .
C41 C45 Ir1 O1 -74.8(8) . . . .
C44 C45 Ir1 O1 98.6(10) . . . .
C41 C45 Ir1 O2 -29(3) . . . .
C44 C45 Ir1 O2 144.4(19) . . . .
C30 C31 Ir1 C45 115.1(7) . . . .
C32 C31 Ir1 C45 -65.4(10) . . . .
C30 C31 Ir1 N3 -163.1(7) . . . .
C32 C31 Ir1 N3 16.4(10) . . . .
C30 C31 Ir1 N2 11.8(7) . . . .
C32 C31 Ir1 N2 -168.7(10) . . . .
C30 C31 Ir1 O1 9(2) . . . .
C32 C31 Ir1 O1 -171.1(13) . . . .
C30 C31 Ir1 O2 -69.8(7) . . . .
C32 C31 Ir1 O2 109.7(10) . . . .
C26 C25 N2 C29 1.2(15) . . . .
C26 C25 N2 Ir1 170.6(9) . . . .
C28 C29 N2 C25 0.6(15) . . . .
C30 C29 N2 C25 -175.4(9) . . . .
C28 C29 N2 Ir1 -169.9(9) . . . .
C30 C29 N2 Ir1 14.0(11) . . . .
C45 Ir1 N2 C25 80.7(8) . . . .
N3 Ir1 N2 C25 -60(3) . . . .
C31 Ir1 N2 C25 175.6(8) . . . .
O1 Ir1 N2 C25 -4.8(8) . . . .
O2 Ir1 N2 C25 -93.3(8) . . . .
C45 Ir1 N2 C29 -109.4(7) . . . .
N3 Ir1 N2 C29 109(3) . . . .
C31 Ir1 N2 C29 -14.5(7) . . . .
O1 Ir1 N2 C29 165.1(7) . . . .
O2 Ir1 N2 C29 76.6(7) . . . .
C40 C48 N3 C37 3.3(15) . . . .
C41 C48 N3 C37 -174.4(9) . . . .
C40 C48 N3 Ir1 -173.9(9) . . . .
C41 C48 N3 Ir1 8.3(11) . . . .
C38 C37 N3 C48 -2.7(14) . . . .
C38 C37 N3 Ir1 174.3(8) . . . .
C45 Ir1 N3 C48 -12.0(7) . . . .
C31 Ir1 N3 C48 -107.0(7) . . . .
N2 Ir1 N3 C48 130(3) . . . .
O1 Ir1 N3 C48 74.2(7) . . . .
O2 Ir1 N3 C48 162.5(7) . . . .
C45 Ir1 N3 C37 170.9(8) . . . .
C31 Ir1 N3 C37 75.8(8) . . . .
N2 Ir1 N3 C37 -47(3) . . . .
O1 Ir1 N3 C37 -102.9(7) . . . .
O2 Ir1 N3 C37 -14.6(7) . . . .
C31 C32 N4 C33 -0.1(16) . . . .
C35 C32 N4 C33 179.9(11) . . . .
C34 C33 N4 C32 -1.4(18) . . . .
C36 C33 N4 C32 -178.5(14) . . . .
C42 C43 N5 C44 -3(3) . . . .
C47 C43 N5 C44 175.3(14) . . . .
C45 C44 N5 C43 0.1(19) . . . .
C46 C44 N5 C43 -179.7(13) . . . .
C45 Ir1 O1 P1 132.2(5) . . . .
N3 Ir1 O1 P1 51.6(5) . . . .
C31 Ir1 O1 P1 -121.1(17) . . . .
N2 Ir1 O1 P1 -123.5(5) . . . .
O2 Ir1 O1 P1 -41.8(5) . . . .
C45 Ir1 O2 P2 -29(2) . . . .
N3 Ir1 O2 P2 -70.5(5) . . . .
C31 Ir1 O2 P2 -173.2(5) . . . .
N2 Ir1 O2 P2 106.3(5) . . . .
O1 Ir1 O2 P2 16.2(5) . . . .
Ir1 O1 P1 N1 25.5(6) . . . .
Ir1 O1 P1 C7 150.4(5) . . . .
Ir1 O1 P1 C1 -96.7(5) . . . .
P2 N1 P1 O1 28.6(7) . . . .
P2 N1 P1 C7 -94.8(7) . . . .
P2 N1 P1 C1 152.7(6) . . . .
C12 C7 P1 O1 -6.2(10) . . . .
C8 C7 P1 O1 177.6(8) . . . .
C12 C7 P1 N1 121.7(9) . . . .
C8 C7 P1 N1 -54.5(10) . . . .
C12 C7 P1 C1 -123.7(10) . . . .
C8 C7 P1 C1 60.1(10) . . . .
C6 C1 P1 O1 142.4(10) . . . .
C2 C1 P1 O1 -41.2(10) . . . .
C6 C1 P1 N1 15.2(12) . . . .
C2 C1 P1 N1 -168.4(9) . . . .
C6 C1 P1 C7 -102.0(11) . . . .
C2 C1 P1 C7 74.4(10) . . . .
Ir1 O2 P2 N1 22.7(6) . . . .
Ir1 O2 P2 C19 142.5(5) . . . .
Ir1 O2 P2 C13 -103.3(5) . . . .
P1 N1 P2 O2 -54.4(7) . . . .
P1 N1 P2 C19 -174.2(6) . . . .
P1 N1 P2 C13 71.0(7) . . . .
C20 C19 P2 O2 179.6(8) . . . .
C24 C19 P2 O2 2.1(9) . . . .
C20 C19 P2 N1 -53.9(9) . . . .
C24 C19 P2 N1 128.5(9) . . . .
C20 C19 P2 C13 63.5(9) . . . .
C24 C19 P2 C13 -114.0(9) . . . .
C14 C13 P2 O2 163.0(8) . . . .
C18 C13 P2 O2 -16.2(10) . . . .
C14 C13 P2 N1 32.9(9) . . . .
C18 C13 P2 N1 -146.4(9) . . . .
C14 C13 P2 C19 -82.4(9) . . . .
C18 C13 P2 C19 98.4(10) . . . .
